data_7055788
loop_
_publ_author_name
'Yang, Jin'

_publ_section_title
;
 Mono- and dinuclear palladium(ii) complexes containing both
 N-heterocyclic carbenes and tetrazole ligands as catalysts for Hiyama
 coupling
;
_journal_issue 11
_journal_name_full 'New J. Chem.'
_journal_page_first 9739
_journal_paper_doi 10.1039/C6NJ02320G
_journal_volume 40
_journal_year 2016
_chemical_formula_moiety '2(C61 H81 Cl3 N8 Pd2), 3(C H2 Cl2)'
_chemical_formula_sum 'C125 H168 Cl12 N16 Pd4'
_chemical_formula_weight 2745.75
_chemical_name_systematic
; 
 ? 
;
_space_group_IT_number 2
_symmetry_cell_setting triclinic
_symmetry_space_group_name_Hall '-P 1'
_symmetry_space_group_name_H-M 'P -1'
_atom_sites_solution_hydrogens geom
_atom_sites_solution_primary direct
_atom_sites_solution_secondary difmap
_audit_creation_method SHELXL-97
_audit_update_record
;
2016-07-21 deposited with the CCDC.
2016-09-30 downloaded from the CCDC.
;
_cell_angle_alpha 80.336(2)
_cell_angle_beta 84.728(2)
_cell_angle_gamma 81.324(2)
_cell_formula_units_Z 1
_cell_length_a 12.7041(18)
_cell_length_b 15.216(2)
_cell_length_c 19.059(3)
_cell_measurement_reflns_used 9984
_cell_measurement_temperature 296(2)
_cell_measurement_theta_max 28.2154
_cell_measurement_theta_min 2.5578
_cell_volume 3582.0(9)
_computing_cell_refinement 'Bruker SMART'
_computing_data_collection 'Bruker SMART APEX II'
_computing_data_reduction 'Bruker SAINT'
_computing_molecular_graphics 'Bruker SHELXTL'
_computing_publication_material 'Bruker SHELXTL'
_computing_structure_refinement 'SHELXL-97 (Sheldrick, 2008)'
_computing_structure_solution 'SHELXS-97 (Sheldrick, 2008)'
_diffrn_ambient_temperature 296(2)
_diffrn_measured_fraction_theta_full 0.988
_diffrn_measured_fraction_theta_max 0.988
_diffrn_measurement_device_type 'Bruker APEX II area detector'
_diffrn_measurement_method '\w scans'
_diffrn_radiation_monochromator graphite
_diffrn_radiation_source 'fine-focus sealed tube'
_diffrn_radiation_type MoK\a
_diffrn_radiation_wavelength 0.71073
_diffrn_reflns_av_R_equivalents 0.0141
_diffrn_reflns_av_unetI/netI 0.0286
_diffrn_reflns_limit_h_max 15
_diffrn_reflns_limit_h_min -14
_diffrn_reflns_limit_k_max 18
_diffrn_reflns_limit_k_min -17
_diffrn_reflns_limit_l_max 18
_diffrn_reflns_limit_l_min -22
_diffrn_reflns_number 18305
_diffrn_reflns_theta_full 25.00
_diffrn_reflns_theta_max 25.00
_diffrn_reflns_theta_min 1.89
_exptl_absorpt_coefficient_mu 0.766
_exptl_absorpt_correction_T_max 0.9137
_exptl_absorpt_correction_T_min 0.8557
_exptl_absorpt_correction_type multi-scan
_exptl_absorpt_process_details SADABS
_exptl_crystal_colour yellow
_exptl_crystal_density_diffrn 1.273
_exptl_crystal_density_method 'not measured'
_exptl_crystal_description block
_exptl_crystal_F_000 1418
_exptl_crystal_size_max 0.21
_exptl_crystal_size_mid 0.17
_exptl_crystal_size_min 0.12
_refine_diff_density_max 0.914
_refine_diff_density_min -0.495
_refine_diff_density_rms 0.066
_refine_ls_extinction_method none
_refine_ls_goodness_of_fit_ref 1.036
_refine_ls_hydrogen_treatment constr
_refine_ls_matrix_type full
_refine_ls_number_parameters 765
_refine_ls_number_reflns 12472
_refine_ls_number_restraints 130
_refine_ls_restrained_S_all 1.111
_refine_ls_R_factor_all 0.0469
_refine_ls_R_factor_gt 0.0365
_refine_ls_shift/su_max 0.002
_refine_ls_shift/su_mean 0.000
_refine_ls_structure_factor_coef Fsqd
_refine_ls_weighting_details 'calc w=1/[\s^2^(Fo^2^)+(0.0525P)^2^+3.4260P] where P=(Fo^2^+2Fc^2^)/3'
_refine_ls_weighting_scheme calc
_refine_ls_wR_factor_gt 0.0960
_refine_ls_wR_factor_ref 0.1062
_reflns_number_gt 10406
_reflns_number_total 12472
_reflns_threshold_expression >2sigma(I)
_cod_data_source_file c6nj02320g2.cif
_cod_data_source_block 6
_cod_depositor_comments
;
The following automatic conversions were performed:

'_symmetry_cell_setting' value 'Triclinic' changed to 'triclinic'
according to
/usr/data/users/saulius/crontab/automatic-downloads/rss-feeds/RSC/lib/dictionaries/cif_core.dic
dictionary named 'cif_core.dic' version 2.4.2 from 2011-04-26.

'_exptl_absorpt_correction_type' value 'Multi-scan' changed to
'multi-scan' according to
/usr/data/users/saulius/crontab/automatic-downloads/rss-feeds/RSC/lib/dictionaries/cif_core.dic
dictionary named 'cif_core.dic' version 2.4.2 from 2011-04-26.

Automatic conversion script
Id: cif_fix_values 4268 2015-11-12 08:31:59Z antanas 

 Adding full bibliography for 7055783--7055788.cif.
;
_cod_original_cell_volume 3582.2(9)
_cod_original_sg_symbol_H-M P-1
_cod_database_code 7055788

loop_
_symmetry_equiv_pos_as_xyz
'x, y, z'
'-x, -y, -z'

loop_
_atom_site_label
_atom_site_type_symbol
_atom_site_fract_x
_atom_site_fract_y
_atom_site_fract_z
_atom_site_U_iso_or_equiv
_atom_site_adp_type
_atom_site_occupancy
_atom_site_symmetry_multiplicity
_atom_site_calc_flag
_atom_site_refinement_flags
_atom_site_disorder_assembly
_atom_site_disorder_group
Pd1 Pd 0.67256(2) 1.078236(16) 0.240106(13) 0.03655(9) Uani 1 1 d . A 1
Pd2 Pd 0.71553(2) 0.847120(16) 0.343485(13) 0.03561(9) Uani 1 1 d . A 1
N1 N 0.4496(2) 1.1562(2) 0.27009(16) 0.0466(7) Uani 1 1 d . A 1
N2 N 0.5583(3) 1.2564(2) 0.26145(17) 0.0487(7) Uani 1 1 d . A 1
N3 N 0.7644(2) 0.68237(19) 0.28114(15) 0.0428(7) Uani 1 1 d . A 1
N4 N 0.8582(2) 0.67563(19) 0.37275(15) 0.0405(7) Uani 1 1 d . A 1
N5 N 0.8859(2) 0.9895(2) 0.17867(16) 0.0484(7) Uani 1 1 d . A 1
N6 N 0.8015(2) 0.97978(19) 0.22408(15) 0.0428(7) Uani 1 1 d . A 1
N7 N 0.8094(2) 0.89536(19) 0.25759(15) 0.0391(6) Uani 1 1 d . A 1
N8 N 0.8995(2) 0.84858(19) 0.23402(15) 0.0436(7) Uani 1 1 d . A 1
Cl1 Cl 0.71091(10) 1.15891(7) 0.13167(5) 0.0645(3) Uani 1 1 d . A 1
Cl2 Cl 0.63494(8) 0.99705(6) 0.35067(5) 0.0464(2) Uani 1 1 d . A 1
Cl3 Cl 0.62563(9) 0.79532(7) 0.44682(5) 0.0585(3) Uani 1 1 d . A 1
C1 C 0.5508(3) 1.1704(2) 0.25722(17) 0.0390(8) Uani 1 1 d . A 1
C2 C 0.3782(4) 1.2405(3) 0.2803(3) 0.0754(14) Uani 1 1 d . A 1
H2A H 0.3302 1.2313 0.3227 0.090 Uiso 1 1 calc R A 1
H2B H 0.3366 1.2634 0.2393 0.090 Uiso 1 1 calc R A 1
C3 C 0.4561(4) 1.3028(3) 0.2884(3) 0.0761(14) Uani 1 1 d . A 1
H3A H 0.4383 1.3616 0.2602 0.091 Uiso 1 1 calc R A 1
H3B H 0.4581 1.3097 0.3379 0.091 Uiso 1 1 calc R A 1
C4 C 0.4049(3) 1.0773(3) 0.2610(2) 0.0512(9) Uani 1 1 d . A 1
C5 C 0.4034(4) 1.0580(4) 0.1920(3) 0.0782(15) Uani 1 1 d . A 1
C6 C 0.3571(6) 0.9808(6) 0.1867(4) 0.118(3) Uani 1 1 d . A 1
H6 H 0.3566 0.9637 0.1421 0.141 Uiso 1 1 calc R A 1
C7 C 0.3139(6) 0.9315(6) 0.2438(5) 0.136(3) Uani 1 1 d . A 1
H7 H 0.2839 0.8812 0.2382 0.163 Uiso 1 1 calc R A 1
C8 C 0.3132(5) 0.9541(4) 0.3100(4) 0.099(2) Uani 1 1 d . A 1
H8 H 0.2815 0.9194 0.3488 0.119 Uiso 1 1 calc R A 1
C9 C 0.3587(3) 1.0277(3) 0.3207(2) 0.0588(10) Uani 1 1 d . A 1
C10 C 0.4429(5) 1.1166(6) 0.1272(3) 0.120(3) Uani 1 1 d DU A 1
H10 H 0.4936 1.1510 0.1425 0.144 Uiso 1 1 calc R A 1
C11 C 0.3478(7) 1.1868(8) 0.0951(4) 0.188(4) Uani 1 1 d DU A 1
H11A H 0.3025 1.1565 0.0726 0.282 Uiso 1 1 calc R A 1
H11B H 0.3760 1.2324 0.0605 0.282 Uiso 1 1 calc R A 1
H11C H 0.3073 1.2143 0.1327 0.282 Uiso 1 1 calc R A 1
C12 C 0.5007(8) 1.0661(8) 0.0708(4) 0.181(4) Uani 1 1 d U A 1
H12A H 0.5520 1.0186 0.0922 0.272 Uiso 1 1 calc R A 1
H12B H 0.5366 1.1064 0.0358 0.272 Uiso 1 1 calc R A 1
H12C H 0.4504 1.0408 0.0482 0.272 Uiso 1 1 calc R A 1
C13 C 0.3533(4) 1.0508(3) 0.3955(2) 0.0654(12) Uani 1 1 d . A 1
H13 H 0.4018 1.0952 0.3957 0.078 Uiso 1 1 calc R A 1
C14 C 0.2392(4) 1.0931(4) 0.4165(3) 0.0958(18) Uani 1 1 d . A 1
H14A H 0.1906 1.0505 0.4164 0.144 Uiso 1 1 calc R A 1
H14B H 0.2190 1.1461 0.3828 0.144 Uiso 1 1 calc R A 1
H14C H 0.2368 1.1090 0.4633 0.144 Uiso 1 1 calc R A 1
C15 C 0.3855(5) 0.9702(5) 0.4506(3) 0.105(2) Uani 1 1 d . A 1
H15A H 0.3344 0.9288 0.4546 0.158 Uiso 1 1 calc R A 1
H15B H 0.3880 0.9893 0.4958 0.158 Uiso 1 1 calc R A 1
H15C H 0.4547 0.9410 0.4364 0.158 Uiso 1 1 calc R A 1
C16 C 0.6519(3) 1.2996(2) 0.2534(2) 0.0518(9) Uani 1 1 d . A 1
C17 C 0.6671(5) 1.3631(3) 0.1918(3) 0.0817(16) Uani 1 1 d . A 1
C18 C 0.7579(7) 1.4045(4) 0.1864(4) 0.113(3) Uani 1 1 d . A 1
H18 H 0.7697 1.4473 0.1466 0.136 Uiso 1 1 calc R A 1
C19 C 0.8296(6) 1.3857(5) 0.2362(6) 0.123(3) Uani 1 1 d . A 1
H19 H 0.8911 1.4133 0.2295 0.148 Uiso 1 1 calc R A 1
C20 C 0.8122(4) 1.3259(4) 0.2965(4) 0.0915(18) Uani 1 1 d . A 1
H20 H 0.8612 1.3147 0.3315 0.110 Uiso 1 1 calc R A 1
C21 C 0.7215(3) 1.2808(3) 0.3071(3) 0.0593(11) Uani 1 1 d . A 1
C22 C 0.5874(7) 1.3873(4) 0.1345(3) 0.123(3) Uani 1 1 d . A 1
H22 H 0.5353 1.3447 0.1440 0.147 Uiso 1 1 calc R A 1
C23 C 0.5272(8) 1.4841(5) 0.1387(4) 0.154(4) Uani 1 1 d . A 1
H23A H 0.4825 1.4833 0.1822 0.231 Uiso 1 1 calc R A 1
H23B H 0.4840 1.5034 0.0988 0.231 Uiso 1 1 calc R A 1
H23C H 0.5782 1.5249 0.1378 0.231 Uiso 1 1 calc R A 1
C24 C 0.6394(10) 1.3853(5) 0.0582(4) 0.196(6) Uani 1 1 d . A 1
H24A H 0.6835 1.3285 0.0564 0.294 Uiso 1 1 calc R A 1
H24B H 0.6823 1.4331 0.0456 0.294 Uiso 1 1 calc R A 1
H24C H 0.5847 1.3929 0.0253 0.294 Uiso 1 1 calc R A 1
C25 C 0.7040(4) 1.2168(3) 0.3756(2) 0.0648(11) Uani 1 1 d . A 1
H25 H 0.6435 1.1858 0.3707 0.078 Uiso 1 1 calc R A 1
C26 C 0.8025(5) 1.1447(4) 0.3906(4) 0.0958(18) Uani 1 1 d . A 1
H26A H 0.8201 1.1132 0.3506 0.144 Uiso 1 1 calc R A 1
H26B H 0.7866 1.1028 0.4325 0.144 Uiso 1 1 calc R A 1
H26C H 0.8620 1.1734 0.3981 0.144 Uiso 1 1 calc R A 1
C27 C 0.6752(7) 1.2701(4) 0.4381(3) 0.116(2) Uani 1 1 d . A 1
H27A H 0.7308 1.3053 0.4412 0.173 Uiso 1 1 calc R A 1
H27B H 0.6675 1.2291 0.4818 0.173 Uiso 1 1 calc R A 1
H27C H 0.6093 1.3093 0.4303 0.173 Uiso 1 1 calc R A 1
C28 C 0.7804(3) 0.7249(2) 0.33417(18) 0.0371(7) Uani 1 1 d . A 1
C29 C 0.8345(3) 0.5955(3) 0.2825(2) 0.0588(10) Uani 1 1 d . A 1
H29A H 0.8726 0.5908 0.2365 0.071 Uiso 1 1 calc R A 1
H29B H 0.7942 0.5453 0.2962 0.071 Uiso 1 1 calc R A 1
C30 C 0.9097(3) 0.5990(3) 0.3382(2) 0.0567(10) Uani 1 1 d . A 1
H30A H 0.9166 0.5436 0.3722 0.068 Uiso 1 1 calc R A 1
H30B H 0.9798 0.6093 0.3166 0.068 Uiso 1 1 calc R A 1
C31 C 0.6735(3) 0.7033(3) 0.2370(2) 0.0507(9) Uani 1 1 d . A 1
C32 C 0.6902(4) 0.7345(3) 0.1645(2) 0.0648(11) Uani 1 1 d . A 1
C33 C 0.6018(5) 0.7524(4) 0.1242(3) 0.0962(19) Uani 1 1 d . A 1
H33 H 0.6100 0.7745 0.0757 0.115 Uiso 1 1 calc R A 1
C34 C 0.5039(5) 0.7383(5) 0.1542(4) 0.115(2) Uani 1 1 d . A 1
H34 H 0.4456 0.7519 0.1262 0.138 Uiso 1 1 calc R A 1
C35 C 0.4891(4) 0.7047(4) 0.2248(3) 0.0932(17) Uani 1 1 d . A 1
H35 H 0.4210 0.6950 0.2439 0.112 Uiso 1 1 calc R A 1
C36 C 0.5732(3) 0.6847(3) 0.2684(2) 0.0618(11) Uani 1 1 d . A 1
C37 C 0.7982(4) 0.7459(3) 0.1272(2) 0.0707(13) Uani 1 1 d . A 1
H37 H 0.8491 0.7408 0.1638 0.085 Uiso 1 1 calc R A 1
C38 C 0.8354(6) 0.6708(5) 0.0825(3) 0.111(2) Uani 1 1 d . A 1
H38A H 0.8342 0.6134 0.1123 0.166 Uiso 1 1 calc R A 1
H38B H 0.9068 0.6759 0.0624 0.166 Uiso 1 1 calc R A 1
H38C H 0.7886 0.6761 0.0448 0.166 Uiso 1 1 calc R A 1
C39 C 0.7990(5) 0.8387(4) 0.0805(3) 0.099(2) Uani 1 1 d . A 1
H39A H 0.7559 0.8427 0.0410 0.149 Uiso 1 1 calc R A 1
H39B H 0.8709 0.8463 0.0631 0.149 Uiso 1 1 calc R A 1
H39C H 0.7706 0.8849 0.1084 0.149 Uiso 1 1 calc R A 1
C40 C 0.5558(4) 0.6384(3) 0.3442(3) 0.0659(12) Uani 1 1 d . A 1
H40 H 0.6140 0.6482 0.3711 0.079 Uiso 1 1 calc R A 1
C41 C 0.4509(4) 0.6746(4) 0.3814(3) 0.0949(18) Uani 1 1 d . A 1
H41A H 0.4433 0.7391 0.3747 0.142 Uiso 1 1 calc R A 1
H41B H 0.4507 0.6514 0.4315 0.142 Uiso 1 1 calc R A 1
H41C H 0.3926 0.6560 0.3616 0.142 Uiso 1 1 calc R A 1
C42 C 0.5611(5) 0.5358(4) 0.3463(3) 0.0931(17) Uani 1 1 d . A 1
H42A H 0.5014 0.5240 0.3236 0.140 Uiso 1 1 calc R A 1
H42B H 0.5590 0.5064 0.3949 0.140 Uiso 1 1 calc R A 1
H42C H 0.6263 0.5133 0.3215 0.140 Uiso 1 1 calc R A 1
C43 C 0.8859(3) 0.6856(2) 0.44246(19) 0.0441(8) Uani 1 1 d . A 1
C44 C 0.9560(3) 0.7457(3) 0.4492(2) 0.0551(10) Uani 1 1 d . A 1
C45 C 0.9809(4) 0.7508(3) 0.5181(3) 0.0732(13) Uani 1 1 d . A 1
H45 H 1.0261 0.7912 0.5243 0.088 Uiso 1 1 calc R A 1
C46 C 0.9404(4) 0.6976(4) 0.5770(3) 0.0787(15) Uani 1 1 d . A 1
H46 H 0.9584 0.7020 0.6224 0.094 Uiso 1 1 calc R A 1
C47 C 0.8740(4) 0.6387(3) 0.5684(2) 0.0680(12) Uani 1 1 d . A 1
H47 H 0.8476 0.6027 0.6085 0.082 Uiso 1 1 calc R A 1
C48 C 0.8441(3) 0.6304(3) 0.5017(2) 0.0515(9) Uani 1 1 d . A 1
C49 C 1.0063(4) 0.8014(3) 0.3860(3) 0.0702(13) Uani 1 1 d . A 1
H49 H 0.9738 0.7923 0.3435 0.084 Uiso 1 1 calc R A 1
C50 C 0.9849(6) 0.9014(4) 0.3902(4) 0.117(2) Uani 1 1 d . A 1
H50A H 0.9093 0.9205 0.3930 0.176 Uiso 1 1 calc R A 1
H50B H 1.0172 0.9343 0.3484 0.176 Uiso 1 1 calc R A 1
H50C H 1.0146 0.9124 0.4319 0.176 Uiso 1 1 calc R A 1
C51 C 1.1267(4) 0.7699(5) 0.3760(3) 0.103(2) Uani 1 1 d . A 1
H51A H 1.1568 0.8072 0.3358 0.154 Uiso 1 1 calc R A 1
H51B H 1.1382 0.7085 0.3678 0.154 Uiso 1 1 calc R A 1
H51C H 1.1603 0.7743 0.4181 0.154 Uiso 1 1 calc R A 1
C52 C 0.7718(3) 0.5618(3) 0.4964(2) 0.0629(11) Uani 1 1 d . A 1
H52 H 0.7520 0.5701 0.4469 0.075 Uiso 1 1 calc R A 1
C53 C 0.6698(4) 0.5731(4) 0.5445(3) 0.0847(16) Uani 1 1 d . A 1
H53A H 0.6871 0.5607 0.5935 0.127 Uiso 1 1 calc R A 1
H53B H 0.6235 0.5321 0.5363 0.127 Uiso 1 1 calc R A 1
H53C H 0.6346 0.6338 0.5340 0.127 Uiso 1 1 calc R A 1
C54 C 0.8292(5) 0.4661(3) 0.5149(3) 0.0946(18) Uani 1 1 d . A 1
H54A H 0.8940 0.4588 0.4850 0.142 Uiso 1 1 calc R A 1
H54B H 0.7839 0.4239 0.5075 0.142 Uiso 1 1 calc R A 1
H54C H 0.8460 0.4555 0.5640 0.142 Uiso 1 1 calc R A 1
C55 C 0.9444(3) 0.9087(2) 0.18567(19) 0.0453(8) Uani 1 1 d . A 1
C56 C 1.0439(3) 0.8852(3) 0.1422(2) 0.0496(9) Uani 1 1 d . A 1
C57 C 1.0739(4) 0.9436(3) 0.0835(2) 0.0698(13) Uani 1 1 d . A 1
H57 H 1.0336 0.9997 0.0721 0.084 Uiso 1 1 calc R A 1
C58 C 1.1654(4) 0.9184(4) 0.0411(3) 0.0846(16) Uani 1 1 d . A 1
H58 H 1.1854 0.9579 0.0010 0.102 Uiso 1 1 calc R A 1
C59 C 1.2242(4) 0.8387(4) 0.0571(3) 0.0837(16) Uani 1 1 d . A 1
H59 H 1.2851 0.8230 0.0283 0.100 Uiso 1 1 calc R A 1
C60 C 1.1960(4) 0.7800(4) 0.1153(3) 0.0948(19) Uani 1 1 d . A 1
H60 H 1.2375 0.7243 0.1262 0.114 Uiso 1 1 calc R A 1
C61 C 1.1052(4) 0.8030(3) 0.1586(3) 0.0745(14) Uani 1 1 d . A 1
H61 H 1.0860 0.7630 0.1986 0.089 Uiso 1 1 calc R A 1
C62A C 0.044(2) 0.1916(13) 0.2074(10) 0.164(4) Uani 0.631(7) 1 d PDU B 1
H62A H -0.0082 0.1856 0.2479 0.196 Uiso 0.631(7) 1 calc PR B 1
H62B H 0.0915 0.1353 0.2085 0.196 Uiso 0.631(7) 1 calc PR B 1
Cl4A Cl 0.1049(7) 0.2665(6) 0.2103(5) 0.301(4) Uani 0.631(7) 1 d PDU B 1
Cl5A Cl -0.0224(12) 0.2180(9) 0.1256(7) 0.406(6) Uani 0.631(7) 1 d PDU B 1
C62B C 0.048(3) 0.2095(15) 0.2118(12) 0.151(4) Uani 0.369(7) 1 d PDU B 2
H62C H 0.0915 0.2460 0.2307 0.181 Uiso 0.369(7) 1 calc PR B 2
H62D H -0.0266 0.2336 0.2186 0.181 Uiso 0.369(7) 1 calc PR B 2
Cl4B Cl 0.0709(11) 0.1048(10) 0.2476(7) 0.274(6) Uani 0.369(7) 1 d PDU B 2
Cl5B Cl 0.0838(14) 0.2031(11) 0.1253(8) 0.298(6) Uani 0.369(7) 1 d PDU B 2
C63 C 0.0908(17) 0.5254(15) 0.1798(12) 0.191(9) Uani 0.50 1 d PDU C 1
H63A H 0.0774 0.5892 0.1825 0.230 Uiso 0.50 1 calc PR C 1
H63B H 0.0281 0.4984 0.2000 0.230 Uiso 0.50 1 calc PR C 1
Cl6 Cl 0.119(2) 0.5085(18) 0.0925(11) 0.603(15) Uani 0.50 1 d PDU C 1
Cl7 Cl 0.2008(18) 0.4752(17) 0.2252(11) 0.569(13) Uani 0.50 1 d PDU C 1

loop_
_atom_site_aniso_label
_atom_site_aniso_U_11
_atom_site_aniso_U_22
_atom_site_aniso_U_33
_atom_site_aniso_U_23
_atom_site_aniso_U_13
_atom_site_aniso_U_12
Pd1 0.04349(16) 0.03037(14) 0.03373(14) -0.00307(10) 0.00260(11) -0.00381(11)
Pd2 0.03726(15) 0.02961(14) 0.03742(15) -0.00062(10) 0.00225(10) -0.00458(10)
N1 0.0427(17) 0.0431(17) 0.0535(18) -0.0093(14) -0.0063(14) -0.0003(13)
N2 0.0552(19) 0.0350(16) 0.0552(19) -0.0084(14) -0.0075(15) -0.0004(14)
N3 0.0439(16) 0.0373(16) 0.0468(17) -0.0080(13) 0.0008(13) -0.0046(13)
N4 0.0390(16) 0.0341(15) 0.0455(16) -0.0026(12) 0.0010(13) -0.0021(12)
N5 0.0489(18) 0.0420(17) 0.0492(18) -0.0015(14) 0.0127(14) -0.0063(14)
N6 0.0458(17) 0.0356(16) 0.0426(16) 0.0004(12) 0.0084(13) -0.0057(13)
N7 0.0394(16) 0.0356(15) 0.0397(15) -0.0019(12) 0.0049(12) -0.0059(12)
N8 0.0406(16) 0.0401(16) 0.0453(16) -0.0024(13) 0.0044(13) 0.0006(13)
Cl1 0.0814(7) 0.0555(6) 0.0441(5) 0.0082(4) 0.0145(5) 0.0008(5)
Cl2 0.0594(5) 0.0338(4) 0.0399(4) -0.0006(3) 0.0088(4) -0.0007(4)
Cl3 0.0678(6) 0.0461(5) 0.0534(5) 0.0027(4) 0.0199(5) -0.0079(5)
C1 0.050(2) 0.0348(18) 0.0306(17) -0.0014(13) -0.0046(14) -0.0040(15)
C2 0.054(3) 0.052(3) 0.115(4) -0.015(3) -0.008(3) 0.010(2)
C3 0.063(3) 0.050(3) 0.113(4) -0.028(3) -0.002(3) 0.011(2)
C4 0.045(2) 0.058(2) 0.055(2) -0.0196(19) -0.0030(17) -0.0071(18)
C5 0.070(3) 0.118(4) 0.059(3) -0.039(3) 0.000(2) -0.030(3)
C6 0.116(5) 0.170(7) 0.103(5) -0.089(5) 0.016(4) -0.068(5)
C7 0.137(6) 0.148(7) 0.163(7) -0.101(6) 0.045(5) -0.091(5)
C8 0.106(4) 0.095(4) 0.111(5) -0.042(4) 0.034(4) -0.055(4)
C9 0.051(2) 0.059(3) 0.069(3) -0.020(2) 0.008(2) -0.012(2)
C10 0.108(5) 0.227(8) 0.041(3) -0.029(4) -0.006(3) -0.067(5)
C11 0.152(7) 0.302(11) 0.100(5) 0.023(6) -0.047(5) -0.037(8)
C12 0.199(8) 0.286(10) 0.100(5) -0.108(6) 0.049(5) -0.117(7)
C13 0.055(2) 0.080(3) 0.059(3) -0.015(2) 0.010(2) -0.006(2)
C14 0.073(3) 0.123(5) 0.092(4) -0.043(4) 0.016(3) 0.001(3)
C15 0.084(4) 0.136(6) 0.073(4) 0.024(3) 0.019(3) -0.006(4)
C16 0.064(3) 0.0324(19) 0.058(2) -0.0098(17) 0.009(2) -0.0095(17)
C17 0.128(5) 0.039(2) 0.073(3) -0.005(2) 0.019(3) -0.016(3)
C18 0.154(7) 0.049(3) 0.130(6) -0.012(4) 0.066(5) -0.039(4)
C19 0.108(6) 0.066(4) 0.203(9) -0.050(5) 0.070(6) -0.053(4)
C20 0.068(3) 0.069(3) 0.150(6) -0.043(4) 0.002(3) -0.025(3)
C21 0.058(2) 0.044(2) 0.080(3) -0.022(2) 0.005(2) -0.0112(19)
C22 0.219(8) 0.062(4) 0.072(4) 0.018(3) -0.019(5) -0.003(4)
C23 0.231(10) 0.073(4) 0.138(7) 0.017(4) -0.037(7) 0.019(5)
C24 0.391(17) 0.093(5) 0.071(4) 0.018(4) 0.004(7) 0.027(7)
C25 0.078(3) 0.057(3) 0.064(3) -0.017(2) -0.014(2) -0.010(2)
C26 0.090(4) 0.077(4) 0.125(5) -0.012(3) -0.051(4) -0.005(3)
C27 0.193(8) 0.086(4) 0.073(4) -0.032(3) -0.013(4) -0.010(4)
C28 0.0349(17) 0.0326(17) 0.0414(18) 0.0000(14) 0.0045(14) -0.0075(14)
C29 0.063(3) 0.046(2) 0.067(3) -0.0196(19) -0.002(2) 0.0024(19)
C30 0.056(2) 0.046(2) 0.064(3) -0.0115(19) -0.001(2) 0.0072(18)
C31 0.053(2) 0.046(2) 0.055(2) -0.0080(17) -0.0085(18) -0.0088(17)
C32 0.077(3) 0.064(3) 0.056(3) -0.006(2) -0.010(2) -0.020(2)
C33 0.096(4) 0.125(5) 0.070(3) 0.008(3) -0.033(3) -0.033(4)
C34 0.089(5) 0.149(6) 0.107(5) 0.011(4) -0.049(4) -0.024(4)
C35 0.059(3) 0.126(5) 0.097(4) -0.010(4) -0.016(3) -0.020(3)
C36 0.053(2) 0.062(3) 0.073(3) -0.015(2) -0.005(2) -0.010(2)
C37 0.087(3) 0.086(3) 0.043(2) -0.004(2) -0.005(2) -0.030(3)
C38 0.132(6) 0.128(6) 0.080(4) -0.040(4) 0.016(4) -0.033(4)
C39 0.130(5) 0.115(5) 0.059(3) 0.015(3) -0.025(3) -0.058(4)
C40 0.053(2) 0.075(3) 0.072(3) -0.015(2) 0.010(2) -0.018(2)
C41 0.062(3) 0.116(5) 0.109(4) -0.034(4) 0.022(3) -0.017(3)
C42 0.101(4) 0.074(4) 0.102(4) -0.008(3) 0.023(3) -0.029(3)
C43 0.0388(19) 0.0381(19) 0.052(2) -0.0020(16) -0.0067(16) 0.0027(15)
C44 0.049(2) 0.047(2) 0.066(3) 0.0021(19) -0.0181(19) -0.0020(18)
C45 0.071(3) 0.069(3) 0.085(4) -0.016(3) -0.030(3) -0.008(2)
C46 0.077(3) 0.100(4) 0.058(3) -0.014(3) -0.021(2) 0.004(3)
C47 0.065(3) 0.079(3) 0.052(3) 0.002(2) -0.003(2) 0.003(2)
C48 0.046(2) 0.050(2) 0.051(2) 0.0036(17) 0.0009(17) 0.0028(17)
C49 0.066(3) 0.060(3) 0.083(3) 0.021(2) -0.029(2) -0.027(2)
C50 0.146(6) 0.058(3) 0.149(6) 0.018(4) -0.052(5) -0.031(4)
C51 0.075(4) 0.116(5) 0.108(4) 0.032(4) -0.006(3) -0.036(3)
C52 0.061(3) 0.055(3) 0.064(3) 0.014(2) 0.002(2) -0.013(2)
C53 0.068(3) 0.082(4) 0.090(4) 0.019(3) 0.019(3) -0.017(3)
C54 0.101(4) 0.050(3) 0.123(5) 0.005(3) 0.004(4) -0.007(3)
C55 0.043(2) 0.046(2) 0.044(2) -0.0041(16) 0.0032(16) -0.0055(16)
C56 0.040(2) 0.058(2) 0.048(2) -0.0063(18) 0.0057(16) -0.0067(17)
C57 0.062(3) 0.076(3) 0.060(3) 0.005(2) 0.017(2) -0.003(2)
C58 0.072(3) 0.103(4) 0.065(3) 0.006(3) 0.028(2) -0.006(3)
C59 0.057(3) 0.119(5) 0.064(3) -0.012(3) 0.020(2) 0.003(3)
C60 0.065(3) 0.097(4) 0.101(4) -0.002(3) 0.025(3) 0.024(3)
C61 0.061(3) 0.075(3) 0.071(3) 0.005(2) 0.019(2) 0.009(2)
C62A 0.175(7) 0.151(7) 0.199(7) -0.069(6) -0.058(6) -0.057(6)
Cl4A 0.279(7) 0.281(7) 0.344(7) -0.058(6) -0.025(6) -0.029(6)
Cl5A 0.367(10) 0.401(9) 0.432(9) -0.042(8) 0.009(8) -0.047(8)
C62B 0.163(7) 0.136(7) 0.198(7) -0.080(6) -0.057(6) -0.077(6)
Cl4B 0.281(8) 0.268(9) 0.283(9) -0.036(7) -0.046(7) -0.058(7)
Cl5B 0.274(9) 0.296(8) 0.327(9) -0.052(7) -0.006(7) -0.054(7)
C63 0.213(12) 0.181(12) 0.192(12) -0.021(9) -0.040(9) -0.060(9)
Cl6 0.599(17) 0.591(17) 0.612(17) -0.085(10) -0.008(10) -0.085(10)
Cl7 0.561(16) 0.576(16) 0.559(15) -0.081(10) -0.024(10) -0.056(10)

loop_
_atom_type_symbol
_atom_type_description
_atom_type_scat_dispersion_real
_atom_type_scat_dispersion_imag
_atom_type_scat_source
C C 0.0033 0.0016 'International Tables Vol C Tables 4.2.6.8 and 6.1.1.4'
H H 0.0000 0.0000 'International Tables Vol C Tables 4.2.6.8 and 6.1.1.4'
N N 0.0061 0.0033 'International Tables Vol C Tables 4.2.6.8 and 6.1.1.4'
Cl Cl 0.1484 0.1585 'International Tables Vol C Tables 4.2.6.8 and 6.1.1.4'
Pd Pd -0.9988 1.0072 'International Tables Vol C Tables 4.2.6.8 and 6.1.1.4'

loop_
_geom_angle_atom_site_label_1
_geom_angle_atom_site_label_2
_geom_angle_atom_site_label_3
_geom_angle
C1 Pd1 N6 178.90(12)
C1 Pd1 Cl1 90.01(10)
N6 Pd1 Cl1 91.02(8)
C1 Pd1 Cl2 90.04(10)
N6 Pd1 Cl2 88.92(8)
Cl1 Pd1 Cl2 179.40(4)
C28 Pd2 N7 89.84(12)
C28 Pd2 Cl3 90.34(10)
N7 Pd2 Cl3 173.56(9)
C28 Pd2 Cl2 178.03(10)
N7 Pd2 Cl2 88.99(8)
Cl3 Pd2 Cl2 91.00(3)
C1 N1 C4 127.2(3)
C1 N1 C2 111.4(3)
C4 N1 C2 120.1(3)
C1 N2 C16 128.3(3)
C1 N2 C3 111.1(3)
C16 N2 C3 119.8(3)
C28 N3 C31 126.1(3)
C28 N3 C29 112.0(3)
C31 N3 C29 120.2(3)
C28 N4 C43 127.9(3)
C28 N4 C30 111.1(3)
C43 N4 C30 120.7(3)
N6 N5 C55 104.9(3)
N5 N6 N7 109.3(3)
N5 N6 Pd1 126.5(2)
N7 N6 Pd1 124.1(2)
N6 N7 N8 109.5(3)
N6 N7 Pd2 126.3(2)
N8 N7 Pd2 123.4(2)
N7 N8 C55 104.0(3)
Pd1 Cl2 Pd2 105.24(3)
N1 C1 N2 109.6(3)
N1 C1 Pd1 125.5(3)
N2 C1 Pd1 124.9(3)
N1 C2 C3 102.4(3)
N2 C3 C2 102.7(3)
C9 C4 C5 123.0(4)
C9 C4 N1 118.4(3)
C5 C4 N1 118.5(4)
C4 C5 C6 115.7(5)
C4 C5 C10 122.9(5)
C6 C5 C10 121.3(5)
C7 C6 C5 121.9(5)
C6 C7 C8 120.9(6)
C7 C8 C9 121.3(6)
C8 C9 C4 117.1(4)
C8 C9 C13 119.0(4)
C4 C9 C13 123.9(4)
C5 C10 C12 114.2(7)
C5 C10 C11 110.3(6)
C12 C10 C11 110.4(7)
C15 C13 C9 112.8(4)
C15 C13 C14 108.8(4)
C9 C13 C14 109.9(4)
C21 C16 C17 122.4(4)
C21 C16 N2 119.3(4)
C17 C16 N2 118.3(4)
C18 C17 C16 116.6(6)
C18 C17 C22 121.0(6)
C16 C17 C22 122.4(5)
C19 C18 C17 122.8(6)
C18 C19 C20 119.8(6)
C19 C20 C21 121.4(7)
C16 C21 C20 116.9(5)
C16 C21 C25 123.5(4)
C20 C21 C25 119.6(5)
C17 C22 C24 113.5(7)
C17 C22 C23 108.8(6)
C24 C22 C23 108.6(5)
C21 C25 C27 109.8(4)
C21 C25 C26 111.9(4)
C27 C25 C26 110.9(5)
N3 C28 N4 109.3(3)
N3 C28 Pd2 124.0(2)
N4 C28 Pd2 126.1(3)
N3 C29 C30 102.5(3)
N4 C30 C29 103.2(3)
C32 C31 C36 122.3(4)
C32 C31 N3 119.2(4)
C36 C31 N3 118.4(4)
C33 C32 C31 117.4(5)
C33 C32 C37 118.5(4)
C31 C32 C37 124.0(4)
C34 C33 C32 121.0(5)
C33 C34 C35 121.2(5)
C34 C35 C36 121.2(5)
C35 C36 C31 116.8(5)
C35 C36 C40 119.6(4)
C31 C36 C40 123.4(4)
C32 C37 C38 110.4(4)
C32 C37 C39 112.2(5)
C38 C37 C39 110.4(4)
C36 C40 C41 113.4(4)
C36 C40 C42 110.4(4)
C41 C40 C42 109.5(4)
C44 C43 C48 122.1(4)
C44 C43 N4 120.1(3)
C48 C43 N4 117.7(3)
C45 C44 C43 117.1(4)
C45 C44 C49 120.1(4)
C43 C44 C49 122.7(4)
C46 C45 C44 121.7(5)
C47 C46 C45 119.6(5)
C46 C47 C48 122.2(4)
C47 C48 C43 117.2(4)
C47 C48 C52 119.1(4)
C43 C48 C52 123.7(4)
C44 C49 C50 112.4(5)
C44 C49 C51 111.3(4)
C50 C49 C51 110.8(5)
C48 C52 C53 112.1(4)
C48 C52 C54 111.0(4)
C53 C52 C54 109.2(4)
N5 C55 N8 112.2(3)
N5 C55 C56 124.6(3)
N8 C55 C56 123.1(3)
C57 C56 C61 119.3(4)
C57 C56 C55 120.4(4)
C61 C56 C55 120.3(4)
C56 C57 C58 119.6(4)
C59 C58 C57 120.9(5)
C58 C59 C60 120.3(4)
C59 C60 C61 120.1(5)
C56 C61 C60 119.8(4)
Cl4A C62A Cl5A 107.2(12)
Cl4B C62B Cl5B 101.4(14)
Cl7 C63 Cl6 106.5(13)

loop_
_geom_bond_atom_site_label_1
_geom_bond_atom_site_label_2
_geom_bond_distance
Pd1 C1 1.968(3)
Pd1 N6 2.084(3)
Pd1 Cl1 2.2714(10)
Pd1 Cl2 2.3053(9)
Pd2 C28 1.948(3)
Pd2 N7 2.035(3)
Pd2 Cl3 2.2676(10)
Pd2 Cl2 2.3762(9)
N1 C1 1.329(5)
N1 C4 1.446(5)
N1 C2 1.486(5)
N2 C1 1.343(4)
N2 C16 1.427(5)
N2 C3 1.474(5)
N3 C28 1.333(4)
N3 C31 1.456(5)
N3 C29 1.476(5)
N4 C28 1.342(4)
N4 C43 1.443(5)
N4 C30 1.473(5)
N5 N6 1.325(4)
N5 C55 1.330(5)
N6 N7 1.329(4)
N7 N8 1.336(4)
N8 C55 1.338(5)
C2 C3 1.504(7)
C4 C9 1.390(6)
C4 C5 1.396(6)
C5 C6 1.413(8)
C5 C10 1.492(8)
C6 C7 1.337(10)
C7 C8 1.361(9)
C8 C9 1.388(7)
C9 C13 1.517(6)
C10 C12 1.500(9)
C10 C11 1.582(10)
C13 C15 1.507(7)
C13 C14 1.541(6)
C16 C21 1.379(6)
C16 C17 1.408(6)
C17 C18 1.383(10)
C17 C22 1.520(9)
C18 C19 1.342(11)
C19 C20 1.365(10)
C20 C21 1.410(6)
C21 C25 1.513(6)
C22 C24 1.544(10)
C22 C23 1.564(9)
C25 C27 1.538(7)
C25 C26 1.548(7)
C29 C30 1.504(6)
C31 C32 1.391(6)
C31 C36 1.405(6)
C32 C33 1.386(7)
C32 C37 1.507(7)
C33 C34 1.352(8)
C34 C35 1.363(8)
C35 C36 1.381(7)
C36 C40 1.510(6)
C37 C38 1.531(7)
C37 C39 1.538(7)
C40 C41 1.523(6)
C40 C42 1.545(7)
C43 C44 1.397(5)
C43 C48 1.403(5)
C44 C45 1.396(6)
C44 C49 1.502(6)
C45 C46 1.377(7)
C46 C47 1.359(7)
C47 C48 1.391(6)
C48 C52 1.512(6)
C49 C50 1.519(7)
C49 C51 1.537(7)
C52 C53 1.522(6)
C52 C54 1.526(6)
C55 C56 1.477(5)
C56 C57 1.370(6)
C56 C61 1.373(6)
C57 C58 1.396(6)
C58 C59 1.329(7)
C59 C60 1.360(7)
C60 C61 1.392(6)
C62A Cl4A 1.484(16)
C62A Cl5A 1.796(16)
C62B Cl4B 1.618(19)
C62B Cl5B 1.68(2)
C63 Cl7 1.722(17)
C63 Cl6 1.723(17)
